data_1524230
loop_
_publ_author_name
'Claves, D.'
'Ksari-Habiles, Y.'
'Chouteau, G.'
'Touzain, P.'

_publ_section_title
;
 Crystal chemistry of europium fullerides
;
_journal_name_full 'Solid State Communications'
_journal_page_first 431
_journal_page_last 435
_journal_volume 106
_journal_year 1998
_chemical_formula_sum 'C15 Eu2.819'
_chemical_name_systematic 'Eu2.819 C60'
_space_group_IT_number 205
_symmetry_space_group_name_Hall '-P 2ac 2ab 3'
_symmetry_space_group_name_H-M 'P a -3'
_cell_angle_alpha 90
_cell_angle_beta 90
_cell_angle_gamma 90
_cell_formula_units_Z 32
_cell_length_a 28.21
_cell_length_b 28.21
_cell_length_c 28.21
_cell_volume 22449.634
_citation_journal_id_ASTM SSCOA4
_cod_data_source_file Claves_SSCOA4_1998_79.cif
_cod_data_source_block C15Eu2.819
_cod_original_cell_volume 22449.63
_cod_database_code 1524230

loop_
_symmetry_equiv_pos_as_xyz
x,y,z
-x+1/2,-y,z+1/2
x+1/2,-y+1/2,-z
-x,y+1/2,-z+1/2
z,x,y
-z+1/2,-x,y+1/2
z+1/2,-x+1/2,-y
-z,x+1/2,-y+1/2
y,z,x
y+1/2,-z+1/2,-x
-y,z+1/2,-x+1/2
-y+1/2,-z,x+1/2
-x,-y,-z
x-1/2,y,-z-1/2
-x-1/2,y-1/2,z
x,-y-1/2,z-1/2
-z,-x,-y
z-1/2,x,-y-1/2
-z-1/2,x-1/2,y
z,-x-1/2,y-1/2
-y,-z,-x
-y-1/2,z-1/2,x
y,-z-1/2,x-1/2
y-1/2,z,-x-1/2

loop_
_atom_site_label
_atom_site_type_symbol
_atom_site_fract_x
_atom_site_fract_y
_atom_site_fract_z
_atom_site_occupancy
_atom_site_U_iso_or_equiv
Eu6 Eu 0.2029 -0.0471 0.0471 0.019 0.0
Eu11 Eu 0.2971 0.0471 -0.0471 0.019 0.0
Eu4 Eu 0.2029 0.0471 0.0471 0.936 0.0
Eu1 Eu 0.3846 0.1123 0.1432 1 0.0
Eu8 Eu 0.2029 -0.0471 -0.0471 0.019 0.0
Eu9 Eu 0.2971 0.0471 0.0471 0.019 0.0
Eu3 Eu 0.3783 0.3783 0.3783 1 0.0
Eu14 Eu 0.2971 0.2971 0.2029 0.019 0.0
Eu2 Eu 0.378 0.3663 0.131 1 0.0
Eu10 Eu 0.2971 -0.0471 0.0471 0.019 0.0
Eu13 Eu 0.2971 0.2029 0.2029 0.019 0.0
Eu7 Eu 0.2029 0.0471 -0.0471 0.019 0.0
C1 C 0 0 0 60 0.0
Eu5 Eu 0.2029 0.2029 0.2029 0.936 0.0
Eu12 Eu 0.2971 -0.0471 -0.0471 0.019 0.0
Eu15 Eu 0.2971 0.2971 0.2971 0.019 0.0
C2 C 0.5 0.5 0.5 60 0.0
